data_1530178
loop_
_publ_author_name
'Klevtsova, R.F.'
'Kharchenko, L.Yu.'
'Borisov, S.V.'
'Efremov, V.A.'
'Klevtsov, P.V.'

_publ_section_title
;
 Triclinic modification of lithium-rare earth tungstates Li Ln (W O4)2,
 where Ln is La-Sm
;
_journal_name_full Kristallografiya
_journal_page_first 446
_journal_page_last 454
_journal_volume 24
_journal_year 1979
_chemical_formula_sum 'Li O8 Pr W2'
_chemical_name_systematic 'Li Pr (W O4)2'
_space_group_IT_number 2
_symmetry_space_group_name_Hall '-P 1'
_symmetry_space_group_name_H-M 'P -1'
_cell_angle_alpha 114.47
_cell_angle_beta 115.37
_cell_angle_gamma 56.23
_cell_formula_units_Z 2
_cell_length_a 7.467
_cell_length_b 8.03
_cell_length_c 7.089
_cell_volume 310.369
_citation_journal_id_ASTM KRISAJ
_cod_data_source_file Klevtsova_KRISAJ_1979_415.cif
_cod_data_source_block Li1O8Pr1W2
_cod_original_cell_volume 310.3692
_cod_original_formula_sum 'Li1 O8 Pr1 W2'
_cod_database_code 1530178

loop_
_symmetry_equiv_pos_as_xyz
x,y,z
-x,-y,-z

loop_
_atom_site_label
_atom_site_type_symbol
_atom_site_fract_x
_atom_site_fract_y
_atom_site_fract_z
_atom_site_occupancy
_atom_site_U_iso_or_equiv
W2 W+6 0.7306 0.2958 0.2581 1 0.0
O2 O-2 0.815 0.172 0.515 1 0.0
Li1 Li+1 0.669 0.319 0.755 1 0.0
O8 O-2 0.284 0.466 0.555 1 0.0
Pr1 Pr+3 0.1714 0.2839 0.1811 1 0.0
O7 O-2 0.783 0.304 0.04 1 0.0
O6 O-2 0.442 0.364 0.182 1 0.0
O4 O-2 0.47 0.013 0.705 1 0.0
O3 O-2 0.187 0.009 0.861 1 0.0
W1 W+6 0.1834 0.1041 0.6455 1 0.0
O5 O-2 0.081 0.357 0.82 1 0.0
O1 O-2 0.089 0.168 0.384 1 0.0
